data_7219295
loop_
_publ_author_name
'chen, lizhuang'
'Huang, Deng-Deng'
'Pan, Qi-Jian'
'Ge, Jia-Zhen'

_publ_section_title
;
 Novel pure Pnma-P212121 ferroelastic phase transition of
 1,4-diisopropyl-1,4-diazonia-bicyclo[2.2.2]octane tetra-chlorobromo-M(II)
 (M=Mn and Co)
;
_journal_name_full 'RSC Adv.'
_journal_paper_doi 10.1039/C4RA12690D
_journal_year 2015
_chemical_formula_sum 'C12 H26 Br Cl3 Mn N2'
_chemical_formula_weight 439.55
_chemical_name_systematic
;
 ?
;
_space_group_IT_number 19
_symmetry_cell_setting orthorhombic
_symmetry_space_group_name_Hall 'P 2ac 2ab'
_symmetry_space_group_name_H-M 'P 21 21 21'
_atom_sites_solution_hydrogens geom
_atom_sites_solution_primary direct
_atom_sites_solution_secondary difmap
_audit_creation_method SHELXL-97
_audit_update_record
;
2014-09-26 deposited with the CCDC.
2015-01-13 downloaded from the CCDC.
;
_cell_angle_alpha 90.00
_cell_angle_beta 90.00
_cell_angle_gamma 90.00
_cell_formula_units_Z 4
_cell_length_a 10.1863(8)
_cell_length_b 13.1566(11)
_cell_length_c 13.6378(11)
_cell_measurement_reflns_used 9916
_cell_measurement_temperature 153(2)
_cell_measurement_theta_max 27.32
_cell_measurement_theta_min 2.50
_cell_volume 1827.7(3)
_computing_structure_refinement 'SHELXL-97 (Sheldrick, 1997)'
_diffrn_ambient_temperature 153(2)
_diffrn_measured_fraction_theta_full 0.997
_diffrn_measured_fraction_theta_max 0.997
_diffrn_measurement_device_type 'CCD area detector'
_diffrn_measurement_method 'phi and omega scans'
_diffrn_radiation_monochromator graphite
_diffrn_radiation_source 'fine-focus sealed tube'
_diffrn_radiation_type MoK\a
_diffrn_radiation_wavelength 0.71073
_diffrn_reflns_av_R_equivalents 0.0151
_diffrn_reflns_av_sigmaI/netI 0.0135
_diffrn_reflns_limit_h_max 12
_diffrn_reflns_limit_h_min -12
_diffrn_reflns_limit_k_max 16
_diffrn_reflns_limit_k_min -16
_diffrn_reflns_limit_l_max 16
_diffrn_reflns_limit_l_min -15
_diffrn_reflns_number 13842
_diffrn_reflns_theta_full 25.67
_diffrn_reflns_theta_max 25.67
_diffrn_reflns_theta_min 2.15
_exptl_absorpt_coefficient_mu 3.337
_exptl_absorpt_correction_T_max 0.5550
_exptl_absorpt_correction_T_min 0.3487
_exptl_absorpt_correction_type multi-scan
_exptl_absorpt_process_details sadabs
_exptl_crystal_density_diffrn 1.597
_exptl_crystal_density_method 'not measured'
_exptl_crystal_F_000 892
_exptl_crystal_size_max 0.40
_exptl_crystal_size_mid 0.40
_exptl_crystal_size_min 0.20
_refine_diff_density_max 0.649
_refine_diff_density_min -0.786
_refine_diff_density_rms 0.106
_refine_ls_abs_structure_details 'Flack H D (1983), Acta Cryst. A39, 876-881'
_refine_ls_abs_structure_Flack 0.487(13)
_refine_ls_extinction_method none
_refine_ls_goodness_of_fit_ref 0.985
_refine_ls_hydrogen_treatment constr
_refine_ls_matrix_type full
_refine_ls_number_parameters 198
_refine_ls_number_reflns 3461
_refine_ls_number_restraints 0
_refine_ls_restrained_S_all 0.985
_refine_ls_R_factor_all 0.0330
_refine_ls_R_factor_gt 0.0314
_refine_ls_shift/su_max 0.001
_refine_ls_shift/su_mean 0.000
_refine_ls_structure_factor_coef Fsqd
_refine_ls_weighting_details 'calc w=1/[\s^2^(Fo^2^)+(0.1000P)^2^+0.6990P] where P=(Fo^2^+2Fc^2^)/3'
_refine_ls_weighting_scheme calc
_refine_ls_wR_factor_gt 0.1068
_refine_ls_wR_factor_ref 0.1118
_reflns_number_gt 3372
_reflns_number_total 3461
_reflns_threshold_expression >2sigma(I)
_cod_data_source_file c4ra12690d2.cif
_cod_data_source_block w1
_cod_depositor_comments
;
The following automatic conversions were performed:

'_symmetry_cell_setting' value 'Orthorhombic' changed to
'orthorhombic' according to
/usr/data/users/saulius/crontab/automatic-downloads/rss-feeds/RSC/lib/dictionaries/cif_core.dic
dictionary named 'cif_core.dic' version 2.4.2 from 2011-04-26.

Automatic conversion script
Id: cif_fix_values 2935 2014-11-11 08:27:57Z andrius 
;
_cod_original_sg_symbol_H-M 'P2(1)2(1)2(1) '
_cod_database_code 7219295

loop_
_symmetry_equiv_pos_as_xyz
'x, y, z'
'-x+1/2, -y, z+1/2'
'x+1/2, -y+1/2, -z'
'-x, y+1/2, -z+1/2'

loop_
_atom_site_label
_atom_site_type_symbol
_atom_site_fract_x
_atom_site_fract_y
_atom_site_fract_z
_atom_site_U_iso_or_equiv
_atom_site_adp_type
_atom_site_occupancy
_atom_site_symmetry_multiplicity
_atom_site_calc_flag
_atom_site_refinement_flags
_atom_site_disorder_assembly
_atom_site_disorder_group
Mn1 Mn 0.24058(5) 0.35866(4) 0.74296(4) 0.02224(16) Uani 1 1 d . . .
Br4 Br 0.2231(2) 0.17384(16) 0.77456(14) 0.0466(5) Uani 0.75 1 d P A 1
Cl4 Cl 0.2287(16) 0.1735(10) 0.7584(7) 0.0207(18) Uani 0.25 1 d P A 2
C1 C 0.6437(4) 0.4664(3) 0.5147(4) 0.0392(10) Uani 1 1 d . . .
H1A H 0.6590 0.5229 0.5601 0.059 Uiso 1 1 calc R . .
H1B H 0.5590 0.4346 0.5295 0.059 Uiso 1 1 calc R . .
H1C H 0.6429 0.4921 0.4472 0.059 Uiso 1 1 calc R . .
C2 C 0.7525(4) 0.3884(3) 0.5258(3) 0.0294(8) Uani 1 1 d . . .
H2 H 0.7441 0.3386 0.4707 0.035 Uiso 1 1 calc R . .
C3 C 0.8860(4) 0.4391(4) 0.5169(4) 0.0438(11) Uani 1 1 d . . .
H3A H 0.8916 0.4750 0.4541 0.066 Uiso 1 1 calc R . .
H3B H 0.9551 0.3874 0.5202 0.066 Uiso 1 1 calc R . .
H3C H 0.8974 0.4877 0.5707 0.066 Uiso 1 1 calc R . .
C4 C 0.6210(4) 0.2598(3) 0.6204(3) 0.0252(8) Uani 1 1 d . . .
H4A H 0.6377 0.2026 0.5749 0.030 Uiso 1 1 calc R . .
H4B H 0.5436 0.2978 0.5962 0.030 Uiso 1 1 calc R . .
C5 C 0.5934(3) 0.2189(3) 0.7228(3) 0.0239(7) Uani 1 1 d . . .
H5A H 0.5242 0.2601 0.7546 0.029 Uiso 1 1 calc R . .
H5B H 0.5622 0.1478 0.7186 0.029 Uiso 1 1 calc R . .
C6 C 0.7250(3) 0.3970(2) 0.7113(3) 0.0206(7) Uani 1 1 d . . .
H6A H 0.6366 0.4284 0.7122 0.025 Uiso 1 1 calc R . .
H6B H 0.7911 0.4521 0.7085 0.025 Uiso 1 1 calc R . .
C7 C 0.7452(4) 0.3335(2) 0.8040(2) 0.0218(7) Uani 1 1 d . . .
H7A H 0.8366 0.3412 0.8274 0.026 Uiso 1 1 calc R . .
H7B H 0.6855 0.3577 0.8563 0.026 Uiso 1 1 calc R . .
C8 C 0.8581(3) 0.2625(3) 0.6395(3) 0.0234(7) Uani 1 1 d . . .
H8A H 0.9330 0.3049 0.6611 0.028 Uiso 1 1 calc R . .
H8B H 0.8828 0.2283 0.5776 0.028 Uiso 1 1 calc R . .
C9 C 0.8265(4) 0.1830(3) 0.7180(3) 0.0257(8) Uani 1 1 d . . .
H9A H 0.7986 0.1187 0.6865 0.031 Uiso 1 1 calc R . .
H9B H 0.9055 0.1690 0.7581 0.031 Uiso 1 1 calc R . .
C10 C 0.7072(4) 0.1577(3) 0.8755(3) 0.0326(9) Uani 1 1 d . . .
H10 H 0.7050 0.0849 0.8546 0.039 Uiso 1 1 calc R . .
C11 C 0.5812(5) 0.1796(4) 0.9308(3) 0.0444(11) Uani 1 1 d . . .
H11A H 0.5767 0.1363 0.9891 0.067 Uiso 1 1 calc R . .
H11B H 0.5058 0.1655 0.8883 0.067 Uiso 1 1 calc R . .
H11C H 0.5797 0.2512 0.9507 0.067 Uiso 1 1 calc R . .
C12 C 0.8268(5) 0.1722(4) 0.9406(4) 0.0497(12) Uani 1 1 d . . .
H12A H 0.8194 0.2369 0.9758 0.075 Uiso 1 1 calc R . .
H12B H 0.9062 0.1729 0.9000 0.075 Uiso 1 1 calc R . .
H12C H 0.8320 0.1163 0.9879 0.075 Uiso 1 1 calc R . .
Cl1 Cl 0.2793(6) 0.3852(4) 0.5720(4) 0.0573(17) Uani 0.75 1 d P A 1
Br1 Br 0.2810(4) 0.3873(2) 0.5691(3) 0.0168(9) Uani 0.25 1 d P A 2
Cl2 Cl 0.41863(7) 0.44481(6) 0.82134(5) 0.01483(18) Uani 1 1 d . A .
Cl3 Cl 0.04788(8) 0.44268(7) 0.79293(7) 0.0282(2) Uani 1 1 d . A .
N1 N 0.7386(3) 0.3288(2) 0.6230(2) 0.0212(6) Uani 1 1 d . . .
N2 N 0.7176(3) 0.2236(2) 0.7822(2) 0.0205(6) Uani 1 1 d . . .

loop_
_atom_site_aniso_label
_atom_site_aniso_U_11
_atom_site_aniso_U_22
_atom_site_aniso_U_33
_atom_site_aniso_U_23
_atom_site_aniso_U_13
_atom_site_aniso_U_12
Mn1 0.0188(3) 0.0183(3) 0.0296(3) -0.00167(19) -0.0017(2) -0.0023(2)
Br4 0.0427(7) 0.0158(6) 0.0812(13) 0.0093(7) -0.0095(8) -0.0041(4)
Cl4 0.047(4) 0.008(3) 0.0072(14) -0.0013(13) 0.0019(17) -0.009(2)
C1 0.036(2) 0.037(2) 0.044(2) 0.017(2) -0.0021(19) 0.0052(19)
C2 0.031(2) 0.0347(19) 0.0225(17) 0.0088(15) 0.0022(16) 0.0039(17)
C3 0.037(2) 0.054(3) 0.041(2) 0.017(2) 0.0133(19) -0.001(2)
C4 0.0194(17) 0.0253(18) 0.0307(19) -0.0024(15) -0.0074(14) 0.0000(14)
C5 0.0203(16) 0.0195(16) 0.0319(18) -0.0017(14) -0.0031(14) -0.0016(13)
C6 0.0206(16) 0.0141(14) 0.0270(16) -0.0014(13) 0.0042(14) 0.0003(13)
C7 0.0227(16) 0.0194(16) 0.0233(16) -0.0027(12) 0.0024(13) -0.0059(14)
C8 0.0181(16) 0.0239(17) 0.0284(18) -0.0052(15) -0.0016(14) 0.0040(14)
C9 0.0236(17) 0.0211(17) 0.0322(18) -0.0011(16) -0.0010(15) 0.0076(14)
C10 0.039(2) 0.0263(18) 0.032(2) 0.0107(15) -0.0024(17) -0.0049(17)
C11 0.045(3) 0.053(3) 0.035(2) 0.017(2) 0.005(2) -0.013(2)
C12 0.045(3) 0.064(3) 0.041(2) 0.021(2) -0.014(2) -0.005(2)
Cl1 0.062(4) 0.078(3) 0.032(3) -0.012(2) 0.006(2) -0.001(2)
Br1 0.024(2) 0.0102(12) 0.017(2) -0.0105(12) -0.0031(15) -0.0026(12)
Cl2 0.0110(3) 0.0153(3) 0.0181(3) -0.0014(3) -0.0021(3) -0.0018(3)
Cl3 0.0145(4) 0.0231(4) 0.0470(5) -0.0067(4) 0.0040(4) -0.0035(3)
N1 0.0217(14) 0.0216(13) 0.0204(13) -0.0006(11) 0.0010(11) 0.0019(13)
N2 0.0204(14) 0.0156(13) 0.0256(13) 0.0009(11) -0.0022(12) -0.0011(11)

loop_
_atom_type_symbol
_atom_type_description
_atom_type_scat_dispersion_real
_atom_type_scat_dispersion_imag
_atom_type_scat_source
C C 0.0033 0.0016 'International Tables Vol C Tables 4.2.6.8 and 6.1.1.4'
H H 0.0000 0.0000 'International Tables Vol C Tables 4.2.6.8 and 6.1.1.4'
N N 0.0061 0.0033 'International Tables Vol C Tables 4.2.6.8 and 6.1.1.4'
Cl Cl 0.1484 0.1585 'International Tables Vol C Tables 4.2.6.8 and 6.1.1.4'
Mn Mn 0.3368 0.7283 'International Tables Vol C Tables 4.2.6.8 and 6.1.1.4'
Br Br -0.2901 2.4595 'International Tables Vol C Tables 4.2.6.8 and 6.1.1.4'

loop_
_geom_angle_atom_site_label_1
_geom_angle_atom_site_label_2
_geom_angle_atom_site_label_3
_geom_angle
Cl3 Mn1 Cl1 110.57(15)
Cl3 Mn1 Cl2 106.29(3)
Cl1 Mn1 Cl2 103.99(14)
Cl3 Mn1 Br1 110.49(9)
Cl1 Mn1 Br1 0.57(18)
Cl2 Mn1 Br1 103.51(9)
Cl3 Mn1 Cl4 113.7(4)
Cl1 Mn1 Cl4 103.7(2)
Cl2 Mn1 Cl4 118.1(4)
Br1 Mn1 Cl4 104.2(2)
Cl3 Mn1 Br4 110.53(6)
Cl1 Mn1 Br4 108.98(12)
Cl2 Mn1 Br4 116.26(6)
Br1 Mn1 Br4 109.50(8)
Cl4 Mn1 Br4 5.3(3)
C2 C1 H1A 109.5
C2 C1 H1B 109.5
H1A C1 H1B 109.5
C2 C1 H1C 109.5
H1A C1 H1C 109.5
H1B C1 H1C 109.5
C1 C2 C3 110.4(4)
C1 C2 N1 111.2(3)
C3 C2 N1 111.9(3)
C1 C2 H2 107.7
C3 C2 H2 107.7
N1 C2 H2 107.7
C2 C3 H3A 109.5
C2 C3 H3B 109.5
H3A C3 H3B 109.5
C2 C3 H3C 109.5
H3A C3 H3C 109.5
H3B C3 H3C 109.5
N1 C4 C5 109.8(3)
N1 C4 H4A 109.7
C5 C4 H4A 109.7
N1 C4 H4B 109.7
C5 C4 H4B 109.7
H4A C4 H4B 108.2
N2 C5 C4 109.0(3)
N2 C5 H5A 109.9
C4 C5 H5A 109.9
N2 C5 H5B 109.9
C4 C5 H5B 109.9
H5A C5 H5B 108.3
N1 C6 C7 108.8(3)
N1 C6 H6A 109.9
C7 C6 H6A 109.9
N1 C6 H6B 109.9
C7 C6 H6B 109.9
H6A C6 H6B 108.3
N2 C7 C6 109.7(3)
N2 C7 H7A 109.7
C6 C7 H7A 109.7
N2 C7 H7B 109.7
C6 C7 H7B 109.7
H7A C7 H7B 108.2
N1 C8 C9 109.2(3)
N1 C8 H8A 109.8
C9 C8 H8A 109.8
N1 C8 H8B 109.8
C9 C8 H8B 109.8
H8A C8 H8B 108.3
N2 C9 C8 108.5(3)
N2 C9 H9A 110.0
C8 C9 H9A 110.0
N2 C9 H9B 110.0
C8 C9 H9B 110.0
H9A C9 H9B 108.4
C11 C10 C12 111.4(4)
C11 C10 N2 111.2(3)
C12 C10 N2 110.8(3)
C11 C10 H10 107.7
C12 C10 H10 107.7
N2 C10 H10 107.7
C10 C11 H11A 109.5
C10 C11 H11B 109.5
H11A C11 H11B 109.5
C10 C11 H11C 109.5
H11A C11 H11C 109.5
H11B C11 H11C 109.5
C10 C12 H12A 109.5
C10 C12 H12B 109.5
H12A C12 H12B 109.5
C10 C12 H12C 109.5
H12A C12 H12C 109.5
H12B C12 H12C 109.5
C4 N1 C6 107.8(3)
C4 N1 C8 107.2(2)
C6 N1 C8 107.4(3)
C4 N1 C2 111.0(3)
C6 N1 C2 113.1(3)
C8 N1 C2 110.2(3)
C7 N2 C5 107.6(3)
C7 N2 C9 108.6(3)
C5 N2 C9 106.9(3)
C7 N2 C10 112.9(3)
C5 N2 C10 111.3(3)
C9 N2 C10 109.3(3)

loop_
_geom_bond_atom_site_label_1
_geom_bond_atom_site_label_2
_geom_bond_distance
Mn1 Cl3 2.3536(10)
Mn1 Cl1 2.390(5)
Mn1 Cl2 2.3909(8)
Mn1 Br1 2.436(4)
Mn1 Cl4 2.448(13)
Mn1 Br4 2.476(2)
C1 C2 1.519(6)
C1 H1A 0.9800
C1 H1B 0.9800
C1 H1C 0.9800
C2 C3 1.519(6)
C2 N1 1.546(4)
C2 H2 1.0000
C3 H3A 0.9800
C3 H3B 0.9800
C3 H3C 0.9800
C4 N1 1.504(4)
C4 C5 1.522(5)
C4 H4A 0.9900
C4 H4B 0.9900
C5 N2 1.504(4)
C5 H5A 0.9900
C5 H5B 0.9900
C6 N1 1.508(4)
C6 C7 1.529(5)
C6 H6A 0.9900
C6 H6B 0.9900
C7 N2 1.503(4)
C7 H7A 0.9900
C7 H7B 0.9900
C8 N1 1.514(4)
C8 C9 1.530(5)
C8 H8A 0.9900
C8 H8B 0.9900
C9 N2 1.511(4)
C9 H9A 0.9900
C9 H9B 0.9900
C10 C11 1.516(6)
C10 C12 1.519(6)
C10 N2 1.544(4)
C10 H10 1.0000
C11 H11A 0.9800
C11 H11B 0.9800
C11 H11C 0.9800
C12 H12A 0.9800
C12 H12B 0.9800
C12 H12C 0.9800

loop_
_geom_torsion_atom_site_label_1
_geom_torsion_atom_site_label_2
_geom_torsion_atom_site_label_3
_geom_torsion_atom_site_label_4
_geom_torsion
N1 C4 C5 N2 -23.3(4)
N1 C6 C7 N2 -22.7(4)
N1 C8 C9 N2 -24.9(4)
C5 C4 N1 C6 -44.2(4)
C5 C4 N1 C8 71.1(3)
C5 C4 N1 C2 -168.5(3)
C7 C6 N1 C4 70.5(3)
C7 C6 N1 C8 -44.7(3)
C7 C6 N1 C2 -166.5(3)
C9 C8 N1 C4 -42.9(4)
C9 C8 N1 C6 72.6(3)
C9 C8 N1 C2 -163.8(3)
C1 C2 N1 C4 69.5(4)
C3 C2 N1 C4 -166.6(3)
C1 C2 N1 C6 -51.8(4)
C3 C2 N1 C6 72.2(4)
C1 C2 N1 C8 -171.9(3)
C3 C2 N1 C8 -48.0(4)
C6 C7 N2 C5 -44.6(4)
C6 C7 N2 C9 70.7(3)
C6 C7 N2 C10 -167.9(3)
C4 C5 N2 C7 71.2(3)
C4 C5 N2 C9 -45.3(4)
C4 C5 N2 C10 -164.6(3)
C8 C9 N2 C7 -42.8(4)
C8 C9 N2 C5 73.1(3)
C8 C9 N2 C10 -166.4(3)
C11 C10 N2 C7 72.1(4)
C12 C10 N2 C7 -52.4(5)
C11 C10 N2 C5 -49.2(4)
C12 C10 N2 C5 -173.7(4)
C11 C10 N2 C9 -167.0(3)
C12 C10 N2 C9 68.5(4)
